data_2221205
loop_
_publ_author_name
'Ng, Seik Weng'

_publ_section_title
;
 2-Chloroquinoxaline
;
_journal_coeditor_code TK2366
_journal_issue 3
_journal_name_full 'Acta Crystallographica Section E'
_journal_page_first o455
_journal_paper_doi 10.1107/S1600536809003717
_journal_volume 65
_journal_year 2009
_chemical_formula_iupac 'C8 H5 Cl N2'
_chemical_formula_moiety 'C8 H5 Cl N2'
_chemical_formula_sum 'C8 H5 Cl N2'
_chemical_formula_weight 164.59
_chemical_name_systematic
;
2-Chloroquinoxaline
;
_space_group_IT_number 14
_symmetry_cell_setting monoclinic
_symmetry_space_group_name_Hall '-P 2yn'
_symmetry_space_group_name_H-M 'P 1 21/n 1'
_atom_sites_solution_hydrogens geom
_atom_sites_solution_primary direct
_atom_sites_solution_secondary difmap
_audit_creation_method SHELXL-97
_cell_angle_alpha 90.00
_cell_angle_beta 93.028(2)
_cell_angle_gamma 90.00
_cell_formula_units_Z 4
_cell_length_a 9.1299(2)
_cell_length_b 3.80820(10)
_cell_length_c 21.0777(6)
_cell_measurement_reflns_used 1328
_cell_measurement_temperature 118(2)
_cell_measurement_theta_max 28.1
_cell_measurement_theta_min 2.4
_cell_volume 731.82(3)
_computing_cell_refinement 'SAINT (Bruker, 2008)'
_computing_data_collection 'APEX2 (Bruker, 2008)'
_computing_data_reduction 'SAINT (Bruker, 2008)'
_computing_molecular_graphics 'X-SEED (Barbour, 2001)'
_computing_publication_material 'publCIF (Westrip, 2009)'
_computing_structure_refinement 'SHELXL97 (Sheldrick, 2008)'
_computing_structure_solution 'SHELXS97 (Sheldrick, 2008)'
_diffrn_ambient_temperature 100(2)
_diffrn_measured_fraction_theta_full 0.999
_diffrn_measured_fraction_theta_max 0.999
_diffrn_measurement_device_type 'Bruker SMART APEX'
_diffrn_measurement_method \w
_diffrn_radiation_monochromator graphite
_diffrn_radiation_source 'fine-focus sealed tube'
_diffrn_radiation_type MoK\a
_diffrn_radiation_wavelength 0.71073
_diffrn_reflns_av_R_equivalents 0.0475
_diffrn_reflns_av_sigmaI/netI 0.0458
_diffrn_reflns_limit_h_max 11
_diffrn_reflns_limit_h_min -11
_diffrn_reflns_limit_k_max 4
_diffrn_reflns_limit_k_min -4
_diffrn_reflns_limit_l_max 27
_diffrn_reflns_limit_l_min -27
_diffrn_reflns_number 6145
_diffrn_reflns_theta_full 27.49
_diffrn_reflns_theta_max 27.49
_diffrn_reflns_theta_min 1.94
_diffrn_standards_decay_% 0
_diffrn_standards_interval_count 0
_diffrn_standards_interval_time 0
_diffrn_standards_number 0
_exptl_absorpt_coefficient_mu 0.444
_exptl_absorpt_correction_T_max 0.9912
_exptl_absorpt_correction_T_min 0.9164
_exptl_absorpt_correction_type multi-scan
_exptl_absorpt_process_details '(SADABS; Sheldrick, 1996)'
_exptl_crystal_colour Colorless
_exptl_crystal_density_diffrn 1.494
_exptl_crystal_density_method 'not measured'
_exptl_crystal_description Prism
_exptl_crystal_F_000 336
_exptl_crystal_size_max 0.20
_exptl_crystal_size_mid 0.06
_exptl_crystal_size_min 0.02
_refine_diff_density_max 0.294
_refine_diff_density_min -0.304
_refine_ls_extinction_method none
_refine_ls_goodness_of_fit_ref 1.028
_refine_ls_hydrogen_treatment constr
_refine_ls_matrix_type full
_refine_ls_number_parameters 100
_refine_ls_number_reflns 1659
_refine_ls_number_restraints 0
_refine_ls_restrained_S_all 1.028
_refine_ls_R_factor_all 0.0632
_refine_ls_R_factor_gt 0.0379
_refine_ls_shift/su_max 0.001
_refine_ls_shift/su_mean 0.001
_refine_ls_structure_factor_coef Fsqd
_refine_ls_weighting_details 'calc w=1/[\s^2^(Fo^2^)+(0.0465P)^2^+0.1632P] where P=(Fo^2^+2Fc^2^)/3'
_refine_ls_weighting_scheme calc
_refine_ls_wR_factor_gt 0.0888
_refine_ls_wR_factor_ref 0.0990
_reflns_number_gt 1173
_reflns_number_total 1659
_reflns_threshold_expression I>2\s(I)
_cod_data_source_file tk2366.cif
_cod_data_source_block I
_cod_depositor_comments
;
The following automatic conversions were performed:
'_symmetry_cell_setting' value 'Monoclinic' changed to 'monoclinic'
according to '/home/saulius/struct/CIF-dictionaries/cif_core.dic'
dictionary named 'cif_core.dic' version 2.4.1 from
2010-06-29.

'_exptl_absorpt_correction_type' value 'Multi-scan' changed
to 'multi-scan' according to
'/home/saulius/struct/CIF-dictionaries/cif_core.dic' dictionary named
'cif_core.dic' version 2.4.1 from 2010-06-29.

Automatic conversion script
Id: cif_fix_enum 1527 2010-12-29 10:47:43Z saulius 

The following automatic conversions were performed:

'_symmetry_cell_setting' value 'Monoclinic' changed to 'monoclinic'
according to /home/saulius/struct/CIF-dictionaries/cif_core.dic
dictionary named 'cif_core.dic' version 2.4.1 from
2010-06-29.

'_exptl_absorpt_correction_type' value 'Multi-scan'
changed to 'multi-scan' according to
/home/saulius/struct/CIF-dictionaries/cif_core.dic dictionary named
'cif_core.dic' version 2.4.1 from 2010-06-29.

Automatic conversion script
Id: cif_fix_values 1715 2011-07-08 13:25:40Z adriana 
;
_cod_original_sg_symbol_H-M 'P 21/n'
_cod_database_code 2221205
_cod_database_fobs_code 2221205

loop_
_symmetry_equiv_pos_as_xyz
'x, y, z'
'-x+1/2, y+1/2, -z+1/2'
'-x, -y, -z'
'x-1/2, -y-1/2, z-1/2'

loop_
_atom_site_type_symbol
_atom_site_label
_atom_site_fract_x
_atom_site_fract_y
_atom_site_fract_z
_atom_site_U_iso_or_equiv
_atom_site_adp_type
_atom_site_calc_flag
_atom_site_refinement_flags
_atom_site_occupancy
_atom_site_disorder_assembly
_atom_site_disorder_group
Cl Cl1 0.60849(6) 0.47749(15) 0.58158(3) 0.03308(19) Uani d . 1 . .
N N1 0.88157(18) 0.6668(4) 0.57567(8) 0.0202(4) Uani d . 1 . .
N N2 0.8977(2) 0.9189(4) 0.70202(8) 0.0248(4) Uani d . 1 . .
C C1 0.7733(2) 0.6552(5) 0.61274(10) 0.0219(5) Uani d . 1 . .
C C2 0.7783(2) 0.7779(6) 0.67617(10) 0.0261(5) Uani d . 1 . .
H H2 0.6938 0.7575 0.7003 0.031 Uiso calc R 1 . .
C C3 1.0163(2) 0.9407(5) 0.66453(9) 0.0194(4) Uani d . 1 . .
C C4 1.1478(2) 1.0934(5) 0.68919(10) 0.0231(5) Uani d . 1 . .
H H4 1.1540 1.1816 0.7314 0.028 Uiso calc R 1 . .
C C5 1.2662(2) 1.1150(5) 0.65264(10) 0.0250(5) Uani d . 1 . .
H H5 1.3549 1.2165 0.6696 0.030 Uiso calc R 1 . .
C C6 1.2576(2) 0.9872(5) 0.58970(10) 0.0254(5) Uani d . 1 . .
H H6 1.3408 1.0049 0.5646 0.030 Uiso calc R 1 . .
C C7 1.1318(2) 0.8385(5) 0.56422(10) 0.0214(4) Uani d . 1 . .
H H7 1.1275 0.7528 0.5218 0.026 Uiso calc R 1 . .
C C8 1.0086(2) 0.8132(5) 0.60139(9) 0.0179(4) Uani d . 1 . .

loop_
_atom_site_aniso_label
_atom_site_aniso_U_11
_atom_site_aniso_U_22
_atom_site_aniso_U_33
_atom_site_aniso_U_12
_atom_site_aniso_U_13
_atom_site_aniso_U_23
Cl1 0.0215(3) 0.0305(3) 0.0466(4) -0.0056(2) -0.0042(2) 0.0009(3)
N1 0.0187(9) 0.0178(8) 0.0239(9) 0.0000(7) -0.0020(7) 0.0008(7)
N2 0.0286(10) 0.0243(9) 0.0219(9) 0.0009(8) 0.0049(8) 0.0013(7)
C1 0.0190(10) 0.0185(10) 0.0277(11) -0.0005(8) -0.0029(9) 0.0043(9)
C2 0.0252(12) 0.0257(11) 0.0278(12) 0.0006(9) 0.0067(9) 0.0018(10)
C3 0.0234(10) 0.0148(9) 0.0200(10) 0.0022(8) 0.0005(8) 0.0027(8)
C4 0.0316(12) 0.0177(10) 0.0194(11) -0.0007(8) -0.0047(9) -0.0008(8)
C5 0.0247(11) 0.0198(10) 0.0296(12) -0.0018(8) -0.0066(9) 0.0028(9)
C6 0.0222(11) 0.0232(11) 0.0310(12) -0.0007(9) 0.0032(9) 0.0045(10)
C7 0.0256(11) 0.0192(10) 0.0195(10) 0.0028(9) 0.0019(8) 0.0000(9)
C8 0.0188(10) 0.0144(9) 0.0201(10) 0.0014(8) -0.0031(8) 0.0028(8)

loop_
_atom_type_symbol
_atom_type_description
_atom_type_scat_dispersion_real
_atom_type_scat_dispersion_imag
_atom_type_scat_source
C C 0.0033 0.0016 'International Tables Vol C Tables 4.2.6.8 and 6.1.1.4'
H H 0.0000 0.0000 'International Tables Vol C Tables 4.2.6.8 and 6.1.1.4'
N N 0.0061 0.0033 'International Tables Vol C Tables 4.2.6.8 and 6.1.1.4'
Cl Cl 0.1484 0.1585 'International Tables Vol C Tables 4.2.6.8 and 6.1.1.4'

loop_
_geom_angle_atom_site_label_1
_geom_angle_atom_site_label_2
_geom_angle_atom_site_label_3
_geom_angle_site_symmetry_1
_geom_angle_site_symmetry_3
_geom_angle
_geom_angle_publ_flag
C1 N1 C8 . . 115.61(17) ?
C2 N2 C3 . . 116.68(18) ?
N1 C1 C2 . . 124.93(19) ?
N1 C1 Cl1 . . 117.21(16) ?
C2 C1 Cl1 . . 117.87(16) ?
N2 C2 C1 . . 120.92(19) ?
N2 C2 H2 . . 119.5 ?
C1 C2 H2 . . 119.5 ?
N2 C3 C4 . . 119.62(18) ?
N2 C3 C8 . . 121.21(18) ?
C4 C3 C8 . . 119.18(18) ?
C5 C4 C3 . . 120.18(19) ?
C5 C4 H4 . . 119.9 ?
C3 C4 H4 . . 119.9 ?
C4 C5 C6 . . 120.3(2) ?
C4 C5 H5 . . 119.9 ?
C6 C5 H5 . . 119.9 ?
C7 C6 C5 . . 121.13(19) ?
C7 C6 H6 . . 119.4 ?
C5 C6 H6 . . 119.4 ?
C6 C7 C8 . . 119.33(19) ?
C6 C7 H7 . . 120.3 ?
C8 C7 H7 . . 120.3 ?
N1 C8 C7 . . 119.43(18) ?
N1 C8 C3 . . 120.65(18) ?
C7 C8 C3 . . 119.91(18) ?

loop_
_geom_bond_atom_site_label_1
_geom_bond_atom_site_label_2
_geom_bond_site_symmetry_2
_geom_bond_distance
_geom_bond_publ_flag
Cl1 C1 . 1.746(2) ?
N1 C1 . 1.293(3) ?
N1 C8 . 1.372(2) ?
N2 C2 . 1.308(3) ?
N2 C3 . 1.376(3) ?
C1 C2 . 1.415(3) ?
C2 H2 . 0.9500 ?
C3 C4 . 1.409(3) ?
C3 C8 . 1.415(3) ?
C4 C5 . 1.363(3) ?
C4 H4 . 0.9500 ?
C5 C6 . 1.411(3) ?
C5 H5 . 0.9500 ?
C6 C7 . 1.365(3) ?
C6 H6 . 0.9500 ?
C7 C8 . 1.408(3) ?
C7 H7 . 0.9500 ?

loop_
_geom_torsion_atom_site_label_1
_geom_torsion_atom_site_label_2
_geom_torsion_atom_site_label_3
_geom_torsion_atom_site_label_4
_geom_torsion_site_symmetry_1
_geom_torsion_site_symmetry_2
_geom_torsion_site_symmetry_3
_geom_torsion_site_symmetry_4
_geom_torsion
_geom_torsion_publ_flag
C8 N1 C1 C2 . . . . -0.5(3) ?
C8 N1 C1 Cl1 . . . . 178.97(14) ?
C3 N2 C2 C1 . . . . 0.0(3) ?
N1 C1 C2 N2 . . . . 0.6(3) ?
Cl1 C1 C2 N2 . . . . -178.91(16) ?
C2 N2 C3 C4 . . . . 179.27(19) ?
C2 N2 C3 C8 . . . . -0.5(3) ?
N2 C3 C4 C5 . . . . 179.69(18) ?
C8 C3 C4 C5 . . . . -0.5(3) ?
C3 C4 C5 C6 . . . . 0.5(3) ?
C4 C5 C6 C7 . . . . -0.3(3) ?
C5 C6 C7 C8 . . . . 0.2(3) ?
C1 N1 C8 C7 . . . . -179.61(18) ?
C1 N1 C8 C3 . . . . 0.0(3) ?
C6 C7 C8 N1 . . . . 179.40(18) ?
C6 C7 C8 C3 . . . . -0.2(3) ?
N2 C3 C8 N1 . . . . 0.6(3) ?
C4 C3 C8 N1 . . . . -179.22(18) ?
N2 C3 C8 C7 . . . . -179.87(17) ?
C4 C3 C8 C7 . . . . 0.3(3) ?

loop_
_cod_related_entry_id
_cod_related_entry_database
_cod_related_entry_code
1 ChemSpider 208736
